data_2005591
loop_
_publ_author_name
'Meetsma, A.'
'Dijkstra, H. P.'
'ten Have, R.'
'van Leusen, A. M.'

_publ_section_title
;
 An Unexpected Trimethylstannylpyrrole from a Stannylated Derivative of
 Tosylmethyl Isocyanide (TosMIC) and Chalcone
;
_journal_issue 11
_journal_name_full 'Acta Crystallographica Section C'
_journal_page_first 2747
_journal_page_last 2750
_journal_paper_doi 10.1107/S0108270196009286
_journal_volume 52
_journal_year 1996
_chemical_formula_iupac '[Sn (C H3)3 (C22 H20 N O3)]'
_chemical_formula_sum 'C25 H29 N O3 Sn'
_chemical_formula_weight 510.22
_chemical_name_systematic
;
 ?
;
_space_group_IT_number 14
_symmetry_cell_setting monoclinic
_symmetry_space_group_name_Hall '-P 2yab'
_symmetry_space_group_name_H-M 'P 1 21/a 1'
_cell_angle_alpha 90
_cell_angle_beta 109.108(5)
_cell_angle_gamma 90
_cell_formula_units_Z 4
_cell_length_a 13.4950(10)
_cell_length_b 9.666(10)
_cell_length_c 19.7180(10)
_cell_measurement_reflns_used 22
_cell_measurement_temperature 130
_cell_measurement_theta_max 20.08
_cell_measurement_theta_min 17.97
_cell_volume 2430(3)
_computing_cell_refinement 'SET4 (de Boer & Duisenberg, 1984)'
_computing_data_collection 'CAD-4 (Enraf-Nonius, 1995)'
_computing_data_reduction 'HELENA (Spek, 1993)'
_computing_molecular_graphics 'ORTEP (Johnson, 1965)'
_computing_publication_material 'PLATON (Spek, 1994, 1996)'
_computing_structure_refinement 'SHELXL93 (Sheldrick, 1993)'
_computing_structure_solution DIRDIF94
_diffrn_ambient_temperature 130
_diffrn_measurement_device 'Enraf-Nonius CAD-4F'
_diffrn_measurement_method '\w/2\q with \w width (0.85 + 0.34tan\q)\%'
_diffrn_radiation_monochromator 'perpendicular mounted graphite'
_diffrn_radiation_source 'fine focus sealed Philips Mo tube'
_diffrn_radiation_type 'Mo K\a'
_diffrn_radiation_wavelength .71073
_diffrn_reflns_av_R_equivalents 0.0357
_diffrn_reflns_av_sigmaI/netI 0.0182
_diffrn_reflns_limit_h_max 17
_diffrn_reflns_limit_h_min 0
_diffrn_reflns_limit_k_max 12
_diffrn_reflns_limit_k_min -1
_diffrn_reflns_limit_l_max 23
_diffrn_reflns_limit_l_min -25
_diffrn_reflns_number 6512
_diffrn_reflns_reduction_process
;
Intensity data were corrected for Lorentz and polarization effects, scale
variation, absorption and reduced to F~o~^2^
;
_diffrn_reflns_theta_max 26.98
_diffrn_reflns_theta_min 1.09
_diffrn_standards_decay_% 1.0
_diffrn_standards_interval_time 180
_diffrn_standards_number 3
_exptl_absorpt_coefficient_mu 1.08
_exptl_absorpt_correction_T_max 0.478
_exptl_absorpt_correction_T_min 0.225
_exptl_absorpt_correction_type 'refined (DIFABS; Walker & Stuart, 1983)'
_exptl_crystal_colour colourless
_exptl_crystal_density_diffrn 1.394
_exptl_crystal_density_meas ?
_exptl_crystal_description parallelepiped
_exptl_crystal_F_000 1040
_exptl_crystal_size_max 0.50
_exptl_crystal_size_mid 0.45
_exptl_crystal_size_min 0.12
_refine_diff_density_max 0.53
_refine_diff_density_min -.57
_refine_ls_extinction_method none
_refine_ls_goodness_of_fit_all 1.071
_refine_ls_goodness_of_fit_obs 1.083
_refine_ls_hydrogen_treatment 'H atoms refined freely with individual isotropic thermal parameters'
_refine_ls_matrix_type full
_refine_ls_number_parameters 387
_refine_ls_number_reflns 5010
_refine_ls_number_restraints 0
_refine_ls_restrained_S_all 1.173
_refine_ls_restrained_S_obs 1.083
_refine_ls_R_factor_all 0.0338
_refine_ls_R_factor_obs 0.0249
_refine_ls_shift/esd_max -.002
_refine_ls_shift/esd_mean 0.000
_refine_ls_structure_factor_coef Fsqd
_refine_ls_weighting_details 'w = 1/[\s^2^(Fo^2^)+(0.031P)^2^+1.72P] where P=(Fo^2^+2Fc^2^)/3'
_refine_ls_weighting_scheme calc
_refine_ls_wR_factor_all 0.0689
_refine_ls_wR_factor_obs 0.0586
_reflns_number_observed 4542
_reflns_number_total 5285
_reflns_observed_criterion >2sigma(I)
_cod_data_source_file bm1087.cif
_cod_data_source_block CP328
_cod_depositor_comments
;
The following automatic conversions were performed:
'_symmetry_cell_setting' value 'Monoclinic' changed to 'monoclinic'
according to '/home/saulius/struct/CIF-dictionaries/cif_core.dic'
dictionary named 'cif_core.dic' version 2.4.1 from 2010-06-29.

Automatic conversion script
Id: cif_fix_enum 1527 2010-12-29 10:47:43Z saulius 

The following automatic conversions were performed:

'_symmetry_cell_setting' value 'Monoclinic' changed to 'monoclinic'
according to /home/saulius/struct/CIF-dictionaries/cif_core.dic
dictionary named 'cif_core.dic' version 2.4.1 from 2010-06-29.

Automatic conversion script
Id: cif_fix_values 1715 2011-07-08 13:25:40Z adriana 

The following automatic conversions were performed:

'_exptl_crystal_density_meas' value 'not measured' was changed to '?'
- the value is perceived as not measured.

Automatic conversion script
Id: cif_fix_values 3008 2015-01-20 13:52:24Z robertas 

The following automatic conversions were performed:

'_refine_ls_weighting_scheme' value 'calc w =
1/[\s^2^(Fo^2^)+(0.031P)^2^+1.72P] where P=(Fo^2^+2Fc^2^)/3' was
changed to 'calc'. New tag '_refine_ls_weighting_details' was
created. The value of the new tag was set to 'w =
1/[\s^2^(Fo^2^)+(0.031P)^2^+1.72P] where P=(Fo^2^+2Fc^2^)/3'.

Automatic conversion script
Id: cif_fix_values 3143 2015-03-26 13:38:13Z robertas 
;
_cod_original_cell_volume 2430.4(2)
_cod_original_sg_symbol_H-M 'P 21/a'
_cod_database_code 2005591

loop_
_symmetry_equiv_pos_as_xyz
x,y,z
1/2-x,1/2+y,-z
-x,-y,-z
1/2+x,1/2-y,z

loop_
_atom_site_aniso_label
_atom_site_aniso_U_11
_atom_site_aniso_U_22
_atom_site_aniso_U_33
_atom_site_aniso_U_12
_atom_site_aniso_U_13
_atom_site_aniso_U_23
Sn .02630(10) .02450(10) .02620(10) .00280(10) .00870(10) .00340(10)
O1 .0208(7) .0275(8) .0240(7) -.0036(6) .0038(6) -.0017(6)
O2 .0282(8) .0299(8) .0283(8) .0010(7) .0016(6) .0024(7)
O3 .0481(10) .0366(9) .0349(9) -.0156(8) .0087(8) .0049(8)
N1 .0194(8) .0242(9) .0219(8) .0007(7) .0059(7) .0004(7)
C1 .0220(10) .0244(10) .0224(10) .0010(8) .0096(8) -.0006(8)
C2 .0201(9) .0264(10) .0212(9) -.0017(8) .0085(8) .0000(8)
C3 .0185(9) .0261(10) .0207(9) .0009(8) .0097(8) .0018(8)
C4 .0202(9) .0242(10) .0239(10) -.0002(8) .0090(8) -.0008(8)
C5 .0302(12) .0371(14) .0323(12) .0057(10) .0123(10) .0021(11)
C6 .0553(19) .0362(15) .058(2) -.0001(14) .0096(16) -.0139(14)
C7 .0463(16) .0560(18) .0453(16) .0118(14) .0251(13) .0228(14)
C8 .0195(9) .0290(10) .0208(9) .0006(8) .0076(8) -.0016(8)
C9 .0249(10) .0353(12) .0209(10) -.0067(9) .0040(8) -.0039(9)
C10 .0387(14) .0360(13) .0402(14) -.0120(12) .0074(12) -.0019(11)
C11 .0540(17) .0520(17) .0258(12) -.0121(14) .0141(11) -.0086(12)
C12 .0235(11) .0492(16) .0388(14) -.0014(11) .0046(10) -.0021(12)
C13 .0193(9) .0254(10) .0201(9) .0014(8) .0077(7) -.0028(8)
C14 .0228(10) .0320(11) .0312(11) -.0014(9) .0110(9) .0026(9)
C15 .0350(12) .0303(12) .0331(12) .0045(10) .0097(10) .0064(10)
C16 .0264(11) .0354(12) .0312(11) .0104(10) .0052(9) -.0029(9)
C17 .0191(10) .0396(12) .0267(10) .0008(9) .0076(8) -.0073(9)
C18 .0202(10) .0308(11) .0217(9) -.0003(8) .0090(8) -.0001(8)
C19 .0215(10) .0275(10) .0277(10) -.0014(8) .0085(8) -.0016(9)
C20 .0189(9) .0318(11) .0254(10) .0011(8) .0081(8) -.0047(9)
C21 .0191(10) .0395(12) .0264(10) -.0005(9) .0096(8) -.0045(9)
C22 .0289(12) .0574(15) .0252(11) -.0006(11) .0122(9) -.0005(11)
C23 .0326(12) .0678(18) .0244(11) -.0040(12) .0064(10) -.0151(12)
C24 .0354(13) .0530(16) .0373(13) -.0111(12) .0085(11) -.0187(12)
C25 .0319(12) .0356(12) .0349(12) -.0075(11) .0109(10) -.0072(11)

loop_
_atom_site_label
_atom_site_occupancy
_atom_site_fract_x
_atom_site_fract_y
_atom_site_fract_z
_atom_site_U_iso_or_equiv
_atom_site_thermal_displace_type
Sn 1.000 .50364(1) .37525(2) .30485(1) .0256(1) Uani
O1 1.000 .59182(11) .84319(15) .35658(8) .0250(4) Uani
O2 1.000 .59820(12) .62275(16) .39744(8) .0307(5) Uani
O3 1.000 .23548(15) .38371(18) .22607(9) .0411(5) Uani
N1 1.000 .46205(13) .69696(18) .30121(9) .0220(5) Uani
C1 1.000 .41862(16) .5680(2) .27833(11) .0224(6) Uani
C2 1.000 .32113(16) .5949(2) .22913(11) .0221(5) Uani
C3 1.000 .30463(15) .7418(2) .22267(10) .0210(5) Uani
C4 1.000 .39314(16) .8021(2) .26748(11) .0223(6) Uani
C5 1.000 .6616(2) .4016(3) .30737(14) .0327(7) Uani
C6 1.000 .4366(3) .2301(3) .2200(2) .0520(10) Uani
C7 1.000 .4827(3) .3050(4) .40195(17) .0467(10) Uani
C8 1.000 .55805(16) .7148(2) .35735(11) .0229(5) Uani
C9 1.000 .68998(17) .8906(2) .41272(11) .0279(6) Uani
C10 1.000 .7008(2) 1.0369(3) .38912(16) .0396(8) Uani
C11 1.000 .6734(3) .8874(3) .48500(14) .0437(9) Uani
C12 1.000 .7817(2) .8021(3) .40997(15) .0385(8) Uani
C13 1.000 .20732(15) .8146(2) .18208(10) .0213(5) Uani
C14 1.000 .20894(17) .9315(3) .14155(12) .0281(6) Uani
C15 1.000 .11693(19) .9988(3) .10341(13) .0332(7) Uani
C16 1.000 .02152(18) .9514(3) .10673(13) .0320(7) Uani
C17 1.000 .01893(17) .8361(3) .14741(12) .0284(6) Uani
C18 1.000 .11076(16) .7671(2) .18446(11) .0237(6) Uani
C19 1.000 .24989(16) .4815(2) .19155(11) .0255(6) Uani
C20 1.000 .20134(16) .4827(2) .11170(11) .0252(6) Uani
C21 1.000 .22717(16) .5789(3) .06789(12) .0278(6) Uani
C22 1.000 .18252(19) .5696(3) -.00628(13) .0363(7) Uani
C23 1.000 .1128(2) .4641(3) -.03618(13) .0423(8) Uani
C24 1.000 .0866(2) .3681(3) .00696(14) .0427(8) Uani
C25 1.000 .13015(19) .3778(3) .08031(13) .0341(7) Uani
H4 1.000 .4118(19) .892(2) .2791(13) .021(6) Uiso
H5 1.000 .665(3) .470(4) .280(2) .077(12) Uiso
H5' 1.000 .676(3) .331(4) .290(2) .073(12) Uiso
H5" 1.000 .706(3) .425(5) .350(3) .098(14) Uiso
H6 1.000 .420(3) .267(4) .175(2) .081(13) Uiso
H6' 1.000 .370(3) .196(4) .224(2) .076(12) Uiso
H6" 1.000 .479(3) .160(4) .225(2) .081(13) Uiso
H7 1.000 .473(4) .378(5) .429(3) .116(18) Uiso
H7' 1.000 .532(3) .241(4) .427(2) .088(13) Uiso
H7" 1.000 .415(4) .265(4) .389(2) .090(14) Uiso
H10 1.000 .758(2) 1.078(3) .4217(16) .041(8) Uiso
H10' 1.000 .638(3) 1.084(4) .3852(19) .062(10) Uiso
H10" 1.000 .709(2) 1.042(3) .3432(17) .045(8) Uiso
H11 1.000 .733(3) .920(4) .5220(19) .064(10) Uiso
H11' 1.000 .608(3) .941(3) .4824(17) .054(9) Uiso
H11" 1.000 .661(3) .795(4) .4999(17) .057(9) Uiso
H12 1.000 .844(2) .840(3) .4382(16) .042(8) Uiso
H12' 1.000 .781(2) .795(3) .3617(18) .053(9) Uiso
H12" 1.000 .783(2) .714(3) .4316(15) .037(7) Uiso
H14 1.000 .272(2) .964(3) .1387(13) .027(6) Uiso
H15 1.000 .121(2) 1.073(3) .0767(15) .039(7) Uiso
H16 1.000 -.041(2) .998(3) .0814(16) .046(8) Uiso
H17 1.000 -.047(2) .804(3) .1516(15) .039(7) Uiso
H18 1.000 .1076(19) .692(3) .2128(13) .029(6) Uiso
H21 1.000 .277(2) .654(3) .0920(14) .034(7) Uiso
H22 1.000 .198(2) .635(3) -.0332(16) .040(8) Uiso
H23 1.000 .081(2) .459(3) -.0853(17) .048(8) Uiso
H24 1.000 .037(3) .295(4) -.0132(19) .067(10) Uiso
H25 1.000 .113(2) .318(3) .1076(16) .044(8) Uiso

loop_
_atom_type_symbol
_atom_type_description
_atom_type_scat_dispersion_real
_atom_type_scat_dispersion_imag
_atom_type_scat_source
Sn Sn -.6537 1.4246 'International Tables Vol C Tables 4.2.6.8 and 6.1.1.4'
O O .0106 .0060 'International Tables Vol C Tables 4.2.6.8 and 6.1.1.4'
N N .0061 .0033 'International Tables Vol C Tables 4.2.6.8 and 6.1.1.4'
H H .0000 .0000 'International Tables Vol C Tables 4.2.6.8 and 6.1.1.4'
C C .0033 .0016 'International Tables Vol C Tables 4.2.6.8 and 6.1.1.4'

loop_
_geom_angle_atom_site_label_1
_geom_angle_atom_site_label_2
_geom_angle_atom_site_label_3
_geom_angle
_geom_angle_publ_flag
C1 Sn C5 110.51(10) yes
C1 Sn C6 108.69(11) yes
C1 Sn C7 105.99(12) yes
C5 Sn C6 105.06(14) yes
C5 Sn C7 116.23(13) yes
C6 Sn C7 110.23(14) yes
C8 O1 C9 120.29(16) yes
C1 N1 C4 110.83(17) yes
C1 N1 C8 123.07(17) yes
C4 N1 C8 125.71(17) yes
Sn C1 N1 124.15(15) yes
Sn C1 C2 129.88(15) yes
N1 C1 C2 105.26(17) yes
C1 C2 C3 109.45(18) no
C1 C2 C19 121.59(18) no
C3 C2 C19 128.95(19) no
C2 C3 C4 106.73(18) no
C2 C3 C13 127.22(18) no
C4 C3 C13 125.74(18) no
N1 C4 C3 107.73(17) yes
O1 C8 O2 128.5(2) yes
O1 C8 N1 109.66(17) yes
O2 C8 N1 121.88(19) yes
O1 C9 C10 102.16(18) yes
O1 C9 C11 108.8(2) yes
O1 C9 C12 109.63(17) yes
C10 C9 C11 111.6(2) no
C10 C9 C12 110.7(2) no
C11 C9 C12 113.3(2) no
C3 C13 C14 121.47(19) no
C3 C13 C18 120.00(18) no
C14 C13 C18 118.52(19) no
C13 C14 C15 121.0(2) no
C14 C15 C16 120.0(3) no
C15 C16 C17 119.6(2) no
C16 C17 C18 120.4(2) no
C13 C18 C17 120.5(2) no
O3 C19 C2 119.32(19) yes
O3 C19 C20 120.01(19) yes
C2 C19 C20 120.57(17) no
C19 C20 C21 123.21(19) no
C19 C20 C25 117.56(19) no
C21 C20 C25 119.2(2) no
C20 C21 C22 120.0(2) no
C21 C22 C23 119.8(2) no
C22 C23 C24 120.6(2) no
C23 C24 C25 119.7(3) no
C20 C25 C24 120.8(2) no
N1 C4 H4 119.3(16) no
C3 C4 H4 132.9(16) no
Sn C5 H5 110(3) no
Sn C5 H5' 105(3) no
Sn C5 H5" 114(3) no
H5 C5 H5' 108(4) no
H5 C5 H5" 104(4) no
H5' C5 H5" 116(4) no
Sn C6 H6 114(2) no
Sn C6 H6' 109(2) no
Sn C6 H6" 109(3) no
H6 C6 H6' 106(3) no
H6 C6 H6" 111(4) no
H6' C6 H6" 108(4) no
Sn C7 H7 111(3) no
Sn C7 H7' 114(3) no
Sn C7 H7" 107(2) no
H7 C7 H7' 115(4) no
H7 C7 H7" 99(4) no
H7' C7 H7" 109(4) no
C9 C10 H10 109.5(18) no
C9 C10 H10' 108(2) no
C9 C10 H10" 113.3(18) no
H10 C10 H10' 112(3) no
H10 C10 H10" 108(3) no
H10' C10 H10" 106(3) no
C9 C11 H11 112(2) no
C9 C11 H11' 109.7(18) no
C9 C11 H11" 113(2) no
H11 C11 H11' 112(3) no
H11 C11 H11" 105(3) no
H11' C11 H11" 105(3) no
C9 C12 H12 110.4(18) no
C9 C12 H12' 109.6(18) no
C9 C12 H12" 112.6(17) no
H12 C12 H12' 110(3) no
H12 C12 H12" 102(3) no
H12' C12 H12" 112(2) no
C13 C14 H14 119.9(17) no
C15 C14 H14 119.1(17) no
C14 C15 H15 118.4(18) no
C16 C15 H15 121.6(18) no
C15 C16 H16 120.0(18) no
C17 C16 H16 120.4(18) no
C16 C17 H17 120.4(17) no
C18 C17 H17 119.2(17) no
C13 C18 H18 120.4(17) no
C17 C18 H18 119.1(17) no
C20 C21 H21 117.2(15) no
C22 C21 H21 122.7(16) no
C21 C22 H22 118.3(19) no
C23 C22 H22 121.9(19) no
C22 C23 H23 120.3(18) no
C24 C23 H23 119.0(18) no
C23 C24 H24 121(2) no
C25 C24 H24 119(2) no
C20 C25 H25 119(2) no
C24 C25 H25 120(2) no

loop_
_geom_bond_atom_site_label_1
_geom_bond_atom_site_label_2
_geom_bond_distance
_geom_bond_publ_flag
Sn C1 2.161(2) yes
Sn C5 2.131(3) yes
Sn C6 2.144(3) yes
Sn C7 2.136(3) yes
O1 C8 1.324(2) yes
O1 C9 1.493(3) yes
O2 C8 1.196(3) yes
O3 C19 1.217(3) yes
N1 C1 1.388(3) yes
N1 C4 1.391(3) yes
N1 C8 1.412(3) yes
C1 C2 1.380(3) no
C2 C3 1.436(3) no
C2 C19 1.486(3) no
C3 C4 1.362(3) no
C3 C13 1.474(3) no
C9 C10 1.511(4) no
C9 C11 1.514(4) no
C9 C12 1.520(4) no
C13 C14 1.388(3) no
C13 C18 1.397(3) no
C14 C15 1.385(4) no
C15 C16 1.388(4) no
C16 C17 1.380(4) no
C17 C18 1.386(3) no
C19 C20 1.494(3) no
C20 C21 1.389(3) no
C20 C25 1.395(3) no
C21 C22 1.390(3) no
C22 C23 1.382(4) no
C23 C24 1.381(4) no
C24 C25 1.375(4) no
C4 H4 .91(2) no
C5 H5 .86(4) no
C5 H5' .82(4) no
C5 H5" .89(5) no
C6 H6 .91(4) no
C6 H6' .98(4) no
C6 H6" .87(4) no
C7 H7 .92(5) no
C7 H7' .92(4) no
C7 H7" .95(5) no
C10 H10 .92(3) no
C10 H10' .94(4) no
C10 H10" .95(3) no
C11 H11 .95(4) no
C11 H11' 1.01(4) no
C11 H11" .97(4) no
C12 H12 .92(3) no
C12 H12' .95(3) no
C12 H12" .95(3) no
C14 H14 .93(3) no
C15 H15 .90(3) no
C16 H16 .94(3) no
C17 H17 .97(3) no
C18 H18 .93(3) no
C21 H21 1.00(3) no
C22 H22 .89(3) no
C23 H23 .92(3) no
C24 H24 .96(4) no
C25 H25 .87(3) no

loop_
_geom_torsion_atom_site_label_1
_geom_torsion_atom_site_label_2
_geom_torsion_atom_site_label_3
_geom_torsion_atom_site_label_4
_geom_torsion
_geom_torsion_publ_flag
C5 Sn C1 N1 -36.4(2) no
C5 Sn C1 C2 132.5(2) no
C6 Sn C1 N1 -151.16(19) no
C6 Sn C1 C2 17.7(2) no
C7 Sn C1 N1 90.4(2) no
C7 Sn C1 C2 -100.8(2) no
C9 O1 C8 O2 -2.7(3) no
C9 O1 C8 N1 177.38(17) no
C8 O1 C9 C10 177.3(2) no
C8 O1 C9 C11 -64.6(2) no
C8 O1 C9 C12 59.8(2) no
C4 N1 C1 Sn 171.51(15) no
C4 N1 C1 C2 .4(2) no
C8 N1 C1 Sn -15.3(3) no
C8 N1 C1 C2 173.52(19) no
C1 N1 C4 C3 .1(3) no
C8 N1 C4 C3 -172.83(19) no
C1 N1 C8 O1 165.67(19) no
C1 N1 C8 O2 -14.2(3) no
C4 N1 C8 O1 -22.2(3) no
C4 N1 C8 O2 157.9(2) no
Sn C1 C2 C3 -171.13(15) no
Sn C1 C2 C19 9.0(3) no
N1 C1 C2 C3 -.7(2) no
N1 C1 C2 C19 179.41(19) no
C1 C2 C3 C4 .8(2) no
C1 C2 C3 C13 -173.01(19) no
C19 C2 C3 C4 -179.3(2) no
C19 C2 C3 C13 6.9(4) no
C1 C2 C19 O3 47.1(3) no
C1 C2 C19 C20 -129.3(2) no
C3 C2 C19 O3 -132.8(2) no
C3 C2 C19 C20 50.9(3) no
C2 C3 C4 N1 -.5(2) no
C13 C3 C4 N1 173.37(19) no
C2 C3 C13 C14 -138.5(2) no
C2 C3 C13 C18 42.2(3) no
C4 C3 C13 C14 48.9(3) no
C4 C3 C13 C18 -130.5(2) no
C3 C13 C14 C15 179.8(3) no
C18 C13 C14 C15 -.9(3) no
C3 C13 C18 C17 179.0(2) no
C14 C13 C18 C17 -.4(3) no
C13 C14 C15 C16 1.5(4) no
C14 C15 C16 C17 -.8(4) no
C15 C16 C17 C18 -.4(4) no
C16 C17 C18 C13 1.0(3) no
O3 C19 C20 C21 -169.5(2) no
O3 C19 C20 C25 7.7(3) no
C2 C19 C20 C21 6.8(3) no
C2 C19 C20 C25 -176.1(2) no
C19 C20 C21 C22 176.9(2) no
C25 C20 C21 C22 -.2(4) no
C19 C20 C25 C24 -176.6(2) no
C21 C20 C25 C24 .7(4) no
C20 C21 C22 C23 -.3(4) no
C21 C22 C23 C24 .3(4) no
C22 C23 C24 C25 .1(5) no
C23 C24 C25 C20 -.6(4) no

loop_
_cod_related_entry_id
_cod_related_entry_database
_cod_related_entry_code
1 ChemSpider 8681259
